data_7046789
loop_
_publ_author_name
'Williams, Cody'
'Ferreira, Michel'
'Monflier, Eric'
'Mapolie, Selwyn F.'
'Smith, Gregory S.'

_publ_section_title
;
 Synthesis and hydroformylation evaluation of Fr\'echet-type
 organometallic dendrons with N,O-salicylaldimine Rh(i) complexes at the
 focal point.
;
_journal_issue 28
_journal_name_full 'Dalton transactions (Cambridge, England : 2003)'
_journal_page_first 9418
_journal_page_last 9429
_journal_paper_doi 10.1039/c8dt01874j
_journal_volume 47
_journal_year 2018
_chemical_formula_sum 'C30 H30 N O4 Rh'
_chemical_formula_weight 571.46
_space_group_crystal_system monoclinic
_space_group_IT_number 14
_space_group_name_Hall '-P 2ybc'
_space_group_name_H-M_alt 'P 1 21/c 1'
_symmetry_space_group_name_Hall '-P 2ybc'
_symmetry_space_group_name_H-M 'P 1 21/c 1'
_atom_sites_solution_hydrogens geom
_atom_sites_solution_primary direct
_atom_sites_solution_secondary difmap
_audit_creation_method SHELXL-2014/7
_audit_update_record
;
2018-04-18 deposited with the CCDC.
2018-06-20 downloaded from the CCDC.
;
_cell_angle_alpha 90
_cell_angle_beta 102.026(3)
_cell_angle_gamma 90
_cell_formula_units_Z 4
_cell_length_a 11.1388(15)
_cell_length_b 18.327(2)
_cell_length_c 12.3562(17)
_cell_measurement_reflns_used 5847
_cell_measurement_temperature 173(2)
_cell_measurement_theta_max 52.88
_cell_measurement_theta_min 4.349
_cell_volume 2467.0(5)
_computing_cell_refinement 'SAINT (7.60a, Bruker AXS Inc., Madison, WI, USA, 2006)'
_computing_data_collection 'SAINT (7.60a, Bruker AXS Inc., Madison, WI, USA, 2006)'
_computing_data_reduction 'SAINT (7.60a, Bruker AXS Inc., Madison, WI, USA, 2006)'
_computing_molecular_graphics 'X-Seed (Barbour, 2001'
_computing_publication_material 'SHELXL-2014/7 (Sheldrick, 2014)'
_computing_structure_refinement 'SHELXL-2014/7 (Sheldrick, 2014)'
_computing_structure_solution 'SHELXS-97 (Sheldrick, 1997)'
_diffrn_ambient_temperature 173(2)
_diffrn_measured_fraction_theta_full 1.000
_diffrn_measured_fraction_theta_max 0.998
_diffrn_measurement_device_type 'Bruker Kappa Duo Apex II Diffractometer'
_diffrn_measurement_method '0.5\% \f scans and \w scans'
_diffrn_radiation_type MoK\a
_diffrn_radiation_wavelength 0.71073
_diffrn_reflns_av_R_equivalents 0.0838
_diffrn_reflns_av_unetI/netI 0.0450
_diffrn_reflns_Laue_measured_fraction_full 1.000
_diffrn_reflns_Laue_measured_fraction_max 0.998
_diffrn_reflns_limit_h_max 14
_diffrn_reflns_limit_h_min -14
_diffrn_reflns_limit_k_max 24
_diffrn_reflns_limit_k_min -24
_diffrn_reflns_limit_l_max 16
_diffrn_reflns_limit_l_min -16
_diffrn_reflns_number 55561
_diffrn_reflns_point_group_measured_fraction_full 1.000
_diffrn_reflns_point_group_measured_fraction_max 0.998
_diffrn_reflns_theta_full 25.242
_diffrn_reflns_theta_max 28.377
_diffrn_reflns_theta_min 1.869
_diffrn_source 'fine-focus sealed tube'
_exptl_absorpt_coefficient_mu 0.730
_exptl_absorpt_correction_T_max 1.000
_exptl_absorpt_correction_T_min 0.889
_exptl_absorpt_correction_type multi-scan
_exptl_absorpt_process_details 'SADABS (Sheldrick, 2001)'
_exptl_crystal_colour yellow
_exptl_crystal_density_diffrn 1.539
_exptl_crystal_density_meas ?
_exptl_crystal_description block
_exptl_crystal_F_000 1176
_exptl_crystal_recrystallization_method 'Re-crystallisation from solvent: Dichloromethane (slow diffusion of pentane)'
_exptl_crystal_size_max 0.210
_exptl_crystal_size_mid 0.190
_exptl_crystal_size_min 0.180
_exptl_transmission_factor_max 1.000
_exptl_transmission_factor_min 0.889
_refine_diff_density_max 0.488
_refine_diff_density_min -0.516
_refine_diff_density_rms 0.085
_refine_ls_extinction_method none
_refine_ls_goodness_of_fit_ref 1.046
_refine_ls_hydrogen_treatment constr
_refine_ls_matrix_type full
_refine_ls_number_parameters 326
_refine_ls_number_reflns 6182
_refine_ls_number_restraints 14
_refine_ls_restrained_S_all 1.052
_refine_ls_R_factor_all 0.0484
_refine_ls_R_factor_gt 0.0356
_refine_ls_shift/su_max 0.001
_refine_ls_shift/su_mean 0.000
_refine_ls_structure_factor_coef Fsqd
_refine_ls_weighting_details 'w=1/[\s^2^(Fo^2^)+(0.0313P)^2^+2.1367P] where P=(Fo^2^+2Fc^2^)/3'
_refine_ls_weighting_scheme calc
_refine_ls_wR_factor_gt 0.0804
_refine_ls_wR_factor_ref 0.0872
_reflns_Friedel_coverage 0.000
_reflns_number_gt 5006
_reflns_number_total 6182
_reflns_threshold_expression 'I > 2\s(I)'
_cod_data_source_file c8dt01874j2.cif
_cod_data_source_block cw46
_cod_depositor_comments
;
The following automatic conversions were performed:

'_exptl_crystal_density_meas' value 'not measured' was changed to '?'
- the value is perceived as not measured.

Automatic conversion script
Id: cif_fix_values 4973 2017-02-22 13:04:09Z antanas 

 Adding full bibliography for 7046788--7046790.cif.
;
_cod_original_cell_volume 2467.1(6)
_cod_database_code 7046789
_shelx_shelxl_version_number 2014/7
_shelx_space_group_comment
;
The symmetry employed for this shelxl refinement is uniquely defined
by the following loop, which should always be used as a source of
symmetry information in preference to the above space-group names.
They are only intended as comments.
;
_shelx_estimated_absorpt_t_min 0.862
_shelx_estimated_absorpt_t_max 0.880

loop_
_space_group_symop_operation_xyz
'x, y, z'
'-x, y+1/2, -z+1/2'
'-x, -y, -z'
'x, -y-1/2, z-1/2'

loop_
_atom_site_label
_atom_site_type_symbol
_atom_site_fract_x
_atom_site_fract_y
_atom_site_fract_z
_atom_site_U_iso_or_equiv
_atom_site_adp_type
_atom_site_occupancy
_atom_site_site_symmetry_order
_atom_site_calc_flag
_atom_site_refinement_flags_posn
_atom_site_refinement_flags_adp
Rh1 Rh 0.44246(2) 0.11019(2) 0.68666(2) 0.02023(7) Uani 1 1 d . .
O1 O 0.43952(17) 0.03630(10) 0.80916(14) 0.0252(4) Uani 1 1 d . .
O2 O 0.17155(17) 0.10004(10) 0.12103(14) 0.0265(4) Uani 1 1 d . .
O3 O -0.0807(2) 0.12773(11) -0.45262(16) 0.0363(5) Uani 1 1 d . .
O4 O 0.0176(2) 0.23289(11) -0.40481(15) 0.0355(5) Uani 1 1 d . .
N1 N 0.31589(19) 0.04893(11) 0.57647(16) 0.0210(4) Uani 1 1 d . .
C1 C 0.3626(2) -0.01770(13) 0.80848(19) 0.0207(5) Uani 1 1 d . .
C2 C 0.3678(2) -0.05852(14) 0.9068(2) 0.0232(5) Uani 1 1 d . .
H2 H 0.4295 -0.0474 0.9702 0.028 Uiso 1 1 calc R U
C3 C 0.2864(3) -0.11353(14) 0.9130(2) 0.0264(6) Uani 1 1 d . .
H3 H 0.2913 -0.1389 0.9808 0.032 Uiso 1 1 calc R U
C4 C 0.1958(3) -0.13302(15) 0.8208(2) 0.0299(6) Uani 1 1 d . .
H4 H 0.1386 -0.1707 0.8258 0.036 Uiso 1 1 calc R U
C5 C 0.1916(3) -0.09672(15) 0.7236(2) 0.0298(6) Uani 1 1 d . .
H5 H 0.1322 -0.1108 0.6602 0.036 Uiso 1 1 calc R U
C6 C 0.2727(2) -0.03894(14) 0.7143(2) 0.0235(5) Uani 1 1 d . .
C7 C 0.2583(2) -0.00683(14) 0.6069(2) 0.0249(5) Uani 1 1 d . .
H7 H 0.1989 -0.0291 0.5501 0.030 Uiso 1 1 calc R U
C8 C 0.2821(2) 0.06349(14) 0.45841(19) 0.0213(5) Uani 1 1 d . .
C9 C 0.1819(3) 0.10699(16) 0.4159(2) 0.0304(6) Uani 1 1 d . .
H9 H 0.1362 0.1290 0.4641 0.037 Uiso 1 1 calc R U
C10 C 0.1484(3) 0.11844(16) 0.3026(2) 0.0294(6) Uani 1 1 d . .
H10 H 0.0798 0.1486 0.2735 0.035 Uiso 1 1 calc R U
C11 C 0.2141(2) 0.08627(14) 0.23173(19) 0.0211(5) Uani 1 1 d . .
C12 C 0.3154(2) 0.04374(14) 0.2744(2) 0.0255(6) Uani 1 1 d . .
H12 H 0.3622 0.0225 0.2265 0.031 Uiso 1 1 calc R U
C13 C 0.3485(2) 0.03233(15) 0.3884(2) 0.0252(6) Uani 1 1 d . .
H13 H 0.4175 0.0027 0.4179 0.030 Uiso 1 1 calc R U
C14 C 0.2255(3) 0.05797(16) 0.0454(2) 0.0282(6) Uani 1 1 d . .
H14A H 0.2095 0.0053 0.0533 0.034 Uiso 1 1 calc R U
H14B H 0.3154 0.0658 0.0597 0.034 Uiso 1 1 calc R U
C15 C 0.1664(3) 0.08411(15) -0.0691(2) 0.0256(6) Uani 1 1 d . .
C16 C 0.0678(3) 0.04688(15) -0.1321(2) 0.0277(6) Uani 1 1 d . .
H16 H 0.0387 0.0035 -0.1042 0.033 Uiso 1 1 calc R U
C17 C 0.0113(3) 0.07278(15) -0.2362(2) 0.0277(6) Uani 1 1 d . .
H17 H -0.0554 0.0468 -0.2798 0.033 Uiso 1 1 calc R U
C18 C 0.0530(2) 0.13697(14) -0.27594(19) 0.0223(5) Uani 1 1 d . .
C19 C 0.1527(3) 0.17352(16) -0.2133(2) 0.0305(6) Uani 1 1 d . .
H19 H 0.1822 0.2169 -0.2408 0.037 Uiso 1 1 calc R U
C20 C 0.2089(3) 0.14668(16) -0.1110(2) 0.0315(6) Uani 1 1 d . .
H20 H 0.2778 0.1715 -0.0688 0.038 Uiso 1 1 calc R U
C21 C -0.0107(2) 0.16371(15) -0.3866(2) 0.0251(5) Uani 1 1 d . .
C22 C -0.0417(3) 0.26315(17) -0.5108(2) 0.0393(7) Uani 1 1 d . .
H22A H -0.0120 0.2379 -0.5700 0.059 Uiso 1 1 calc R U
H22B H -0.0225 0.3153 -0.5126 0.059 Uiso 1 1 calc R U
H22C H -0.1307 0.2567 -0.5214 0.059 Uiso 1 1 calc R U
C23 C 0.5211(3) 0.18620(16) 0.8130(2) 0.0324(6) Uani 1 1 d . .
H23 H 0.4730 0.1634 0.8584 0.039 Uiso 1 1 calc R U
C24 C 0.6136(3) 0.14618(16) 0.7837(2) 0.0286(6) Uani 1 1 d . .
H24 H 0.6254 0.0976 0.8106 0.034 Uiso 1 1 calc R U
C25 C 0.6973(3) 0.1736(3) 0.7124(3) 0.0689(13) Uani 1 1 d . U
H25A H 0.7343 0.2200 0.7443 0.083 Uiso 1 1 calc R U
H25B H 0.7648 0.1380 0.7160 0.083 Uiso 1 1 calc R U
C26 C 0.6413(3) 0.1863(2) 0.5957(3) 0.0431(8) Uani 1 1 d . U
H26A H 0.6876 0.1578 0.5499 0.052 Uiso 1 1 calc R U
H26B H 0.6510 0.2385 0.5792 0.052 Uiso 1 1 calc R U
C27 C 0.5076(3) 0.16680(15) 0.5610(2) 0.0278(6) Uani 1 1 d . .
H27 H 0.4863 0.1249 0.5159 0.033 Uiso 1 1 calc R U
C28 C 0.4132(3) 0.20668(15) 0.5911(2) 0.0313(6) Uani 1 1 d . .
H28 H 0.3315 0.1899 0.5656 0.038 Uiso 1 1 calc R U
C29 C 0.4320(4) 0.27436(17) 0.6610(3) 0.0469(9) Uani 1 1 d . U
H29A H 0.4822 0.3090 0.6278 0.056 Uiso 1 1 calc R U
H29B H 0.3510 0.2975 0.6578 0.056 Uiso 1 1 calc R U
C30 C 0.4911(4) 0.26384(19) 0.7777(3) 0.0716(14) Uani 1 1 d . U
H30A H 0.4366 0.2842 0.8241 0.086 Uiso 1 1 calc R U
H30B H 0.5682 0.2925 0.7933 0.086 Uiso 1 1 calc R U

loop_
_atom_site_aniso_label
_atom_site_aniso_U_11
_atom_site_aniso_U_22
_atom_site_aniso_U_33
_atom_site_aniso_U_23
_atom_site_aniso_U_13
_atom_site_aniso_U_12
Rh1 0.02183(11) 0.02070(11) 0.01727(10) 0.00137(7) 0.00204(7) 0.00019(8)
O1 0.0266(10) 0.0274(10) 0.0202(8) 0.0029(7) 0.0018(7) -0.0037(8)
O2 0.0314(11) 0.0334(11) 0.0146(8) 0.0002(7) 0.0047(7) 0.0093(8)
O3 0.0438(13) 0.0389(12) 0.0227(9) -0.0005(8) -0.0012(9) -0.0075(10)
O4 0.0446(13) 0.0326(11) 0.0268(10) 0.0053(8) 0.0018(9) -0.0053(9)
N1 0.0242(11) 0.0229(11) 0.0150(9) 0.0006(8) 0.0022(8) 0.0013(9)
C1 0.0209(13) 0.0213(12) 0.0195(11) -0.0006(9) 0.0031(10) 0.0032(10)
C2 0.0266(14) 0.0240(13) 0.0171(11) -0.0008(10) 0.0000(10) 0.0015(10)
C3 0.0350(15) 0.0249(13) 0.0192(11) 0.0030(10) 0.0056(11) 0.0040(11)
C4 0.0324(16) 0.0270(14) 0.0288(13) 0.0040(11) 0.0031(12) -0.0057(12)
C5 0.0319(15) 0.0325(15) 0.0217(12) -0.0001(11) -0.0017(11) -0.0079(12)
C6 0.0266(14) 0.0250(13) 0.0183(11) 0.0014(10) 0.0033(10) 0.0007(11)
C7 0.0256(14) 0.0283(14) 0.0193(11) -0.0011(10) 0.0009(10) -0.0032(11)
C8 0.0228(13) 0.0228(12) 0.0168(11) 0.0009(9) 0.0007(10) -0.0024(10)
C9 0.0251(14) 0.0469(18) 0.0202(12) 0.0007(12) 0.0071(11) 0.0120(12)
C10 0.0250(14) 0.0406(17) 0.0224(12) 0.0049(11) 0.0046(11) 0.0139(12)
C11 0.0236(13) 0.0225(12) 0.0165(11) 0.0014(9) 0.0023(10) -0.0012(10)
C12 0.0278(14) 0.0275(14) 0.0206(12) -0.0028(10) 0.0035(10) 0.0064(11)
C13 0.0246(14) 0.0261(13) 0.0218(12) -0.0012(10) -0.0018(10) 0.0072(11)
C14 0.0332(15) 0.0343(15) 0.0172(11) -0.0026(11) 0.0056(11) 0.0066(12)
C15 0.0274(14) 0.0327(14) 0.0179(11) -0.0033(10) 0.0075(10) 0.0061(12)
C16 0.0325(15) 0.0261(14) 0.0243(13) 0.0008(11) 0.0056(11) -0.0024(11)
C17 0.0304(15) 0.0283(14) 0.0227(12) -0.0029(11) 0.0014(11) -0.0043(11)
C18 0.0241(13) 0.0269(13) 0.0162(11) -0.0022(10) 0.0050(10) 0.0012(11)
C19 0.0331(16) 0.0347(16) 0.0235(13) 0.0019(11) 0.0055(11) -0.0079(12)
C20 0.0289(15) 0.0385(17) 0.0248(13) -0.0027(12) 0.0004(11) -0.0067(12)
C21 0.0258(14) 0.0303(14) 0.0211(12) 0.0000(11) 0.0093(10) 0.0000(11)
C22 0.050(2) 0.0385(17) 0.0292(15) 0.0098(13) 0.0070(14) 0.0030(15)
C23 0.0360(16) 0.0313(15) 0.0250(13) -0.0040(11) -0.0049(12) -0.0047(12)
C24 0.0255(14) 0.0305(15) 0.0262(13) 0.0032(11) -0.0027(11) -0.0056(11)
C25 0.0333(19) 0.122(4) 0.048(2) 0.020(2) 0.0010(16) -0.028(2)
C26 0.0338(17) 0.058(2) 0.0400(17) 0.0030(15) 0.0135(14) -0.0114(15)
C27 0.0369(16) 0.0240(13) 0.0228(12) 0.0009(10) 0.0073(11) -0.0069(12)
C28 0.0346(16) 0.0270(14) 0.0318(14) 0.0086(11) 0.0055(12) 0.0006(12)
C29 0.076(3) 0.0241(15) 0.0437(17) 0.0050(13) 0.0200(17) 0.0101(15)
C30 0.096(3) 0.0294(18) 0.066(2) -0.0151(17) -0.038(2) 0.0148(19)

loop_
_atom_type_symbol
_atom_type_description
_atom_type_scat_dispersion_real
_atom_type_scat_dispersion_imag
_atom_type_scat_source
C C 0.0033 0.0016 'International Tables Vol C Tables 4.2.6.8 and 6.1.1.4'
H H 0.0000 0.0000 'International Tables Vol C Tables 4.2.6.8 and 6.1.1.4'
N N 0.0061 0.0033 'International Tables Vol C Tables 4.2.6.8 and 6.1.1.4'
O O 0.0106 0.0060 'International Tables Vol C Tables 4.2.6.8 and 6.1.1.4'
Rh Rh -1.1178 0.9187 'International Tables Vol C Tables 4.2.6.8 and 6.1.1.4'

loop_
_geom_angle_atom_site_label_1
_geom_angle_atom_site_label_2
_geom_angle_atom_site_label_3
_geom_angle
O1 Rh1 N1 90.80(8)
O1 Rh1 C28 161.31(10)
N1 Rh1 C28 94.67(10)
O1 Rh1 C27 158.74(10)
N1 Rh1 C27 94.23(9)
C28 Rh1 C27 38.45(11)
O1 Rh1 C24 86.49(9)
N1 Rh1 C24 160.30(10)
C28 Rh1 C24 94.08(11)
C27 Rh1 C24 81.83(10)
O1 Rh1 C23 87.60(9)
N1 Rh1 C23 161.93(10)
C28 Rh1 C23 81.67(11)
C27 Rh1 C23 93.74(11)
C24 Rh1 C23 37.50(11)
C1 O1 Rh1 127.62(15)
C11 O2 C14 116.44(19)
C21 O4 C22 115.9(2)
C7 N1 C8 113.2(2)
C7 N1 Rh1 122.93(16)
C8 N1 Rh1 123.91(16)
O1 C1 C2 118.9(2)
O1 C1 C6 124.1(2)
C2 C1 C6 116.9(2)
C3 C2 C1 121.8(2)
C3 C2 H2 119.1
C1 C2 H2 119.1
C2 C3 C4 121.0(2)
C2 C3 H3 119.5
C4 C3 H3 119.5
C5 C4 C3 118.5(3)
C5 C4 H4 120.7
C3 C4 H4 120.7
C4 C5 C6 122.1(2)
C4 C5 H5 118.9
C6 C5 H5 118.9
C5 C6 C1 119.5(2)
C5 C6 C7 115.7(2)
C1 C6 C7 124.8(2)
N1 C7 C6 128.6(2)
N1 C7 H7 115.7
C6 C7 H7 115.7
C13 C8 C9 119.9(2)
C13 C8 N1 119.7(2)
C9 C8 N1 120.4(2)
C8 C9 C10 119.8(2)
C8 C9 H9 120.1
C10 C9 H9 120.1
C11 C10 C9 120.5(2)
C11 C10 H10 119.8
C9 C10 H10 119.8
O2 C11 C12 124.6(2)
O2 C11 C10 115.7(2)
C12 C11 C10 119.7(2)
C11 C12 C13 119.5(2)
C11 C12 H12 120.2
C13 C12 H12 120.2
C8 C13 C12 120.7(2)
C8 C13 H13 119.7
C12 C13 H13 119.7
O2 C14 C15 106.2(2)
O2 C14 H14A 110.5
C15 C14 H14A 110.5
O2 C14 H14B 110.5
C15 C14 H14B 110.5
H14A C14 H14B 108.7
C20 C15 C16 119.4(2)
C20 C15 C14 119.9(2)
C16 C15 C14 120.7(3)
C15 C16 C17 120.3(3)
C15 C16 H16 119.9
C17 C16 H16 119.9
C18 C17 C16 119.6(2)
C18 C17 H17 120.2
C16 C17 H17 120.2
C19 C18 C17 120.0(2)
C19 C18 C21 121.8(2)
C17 C18 C21 118.2(2)
C20 C19 C18 119.8(3)
C20 C19 H19 120.1
C18 C19 H19 120.1
C19 C20 C15 120.9(3)
C19 C20 H20 119.5
C15 C20 H20 119.5
O3 C21 O4 123.3(2)
O3 C21 C18 124.2(3)
O4 C21 C18 112.5(2)
O4 C22 H22A 109.5
O4 C22 H22B 109.5
H22A C22 H22B 109.5
O4 C22 H22C 109.5
H22A C22 H22C 109.5
H22B C22 H22C 109.5
C24 C23 C30 124.2(3)
C24 C23 Rh1 71.07(16)
C30 C23 Rh1 111.84(19)
C24 C23 H23 117.9
C30 C23 H23 117.9
Rh1 C23 H23 87.1
C23 C24 C25 124.7(3)
C23 C24 Rh1 71.43(16)
C25 C24 Rh1 111.5(2)
C23 C24 H24 117.7
C25 C24 H24 117.7
Rh1 C24 H24 87.1
C26 C25 C24 116.3(3)
C26 C25 H25A 108.2
C24 C25 H25A 108.2
C26 C25 H25B 108.2
C24 C25 H25B 108.2
H25A C25 H25B 107.4
C25 C26 C27 115.9(3)
C25 C26 H26A 108.3
C27 C26 H26A 108.3
C25 C26 H26B 108.3
C27 C26 H26B 108.3
H26A C26 H26B 107.4
C28 C27 C26 123.8(3)
C28 C27 Rh1 70.63(15)
C26 C27 Rh1 112.15(18)
C28 C27 H27 118.1
C26 C27 H27 118.1
Rh1 C27 H27 87.2
C27 C28 C29 124.4(3)
C27 C28 Rh1 70.92(15)
C29 C28 Rh1 112.49(19)
C27 C28 H28 117.8
C29 C28 H28 117.8
Rh1 C28 H28 86.6
C30 C29 C28 115.9(3)
C30 C29 H29A 108.3
C28 C29 H29A 108.3
C30 C29 H29B 108.3
C28 C29 H29B 108.3
H29A C29 H29B 107.4
C29 C30 C23 115.8(3)
C29 C30 H30A 108.3
C23 C30 H30A 108.3
C29 C30 H30B 108.3
C23 C30 H30B 108.3
H30A C30 H30B 107.4

loop_
_geom_bond_atom_site_label_1
_geom_bond_atom_site_label_2
_geom_bond_distance
Rh1 O1 2.0364(17)
Rh1 N1 2.074(2)
Rh1 C28 2.114(3)
Rh1 C27 2.118(3)
Rh1 C24 2.134(3)
Rh1 C23 2.139(3)
O1 C1 1.308(3)
O2 C11 1.374(3)
O2 C14 1.437(3)
O3 C21 1.201(3)
O4 C21 1.337(3)
O4 C22 1.449(3)
N1 C7 1.303(3)
N1 C8 1.453(3)
C1 C2 1.418(3)
C1 C6 1.422(3)
C2 C3 1.369(4)
C2 H2 0.9500
C3 C4 1.402(4)
C3 H3 0.9500
C4 C5 1.365(4)
C4 H4 0.9500
C5 C6 1.412(4)
C5 H5 0.9500
C6 C7 1.431(3)
C7 H7 0.9500
C8 C13 1.374(4)
C8 C9 1.383(4)
C9 C10 1.387(3)
C9 H9 0.9500
C10 C11 1.385(4)
C10 H10 0.9500
C11 C12 1.383(4)
C12 C13 1.395(3)
C12 H12 0.9500
C13 H13 0.9500
C14 C15 1.508(3)
C14 H14A 0.9900
C14 H14B 0.9900
C15 C20 1.382(4)
C15 C16 1.386(4)
C16 C17 1.392(4)
C16 H16 0.9500
C17 C18 1.392(4)
C17 H17 0.9500
C18 C19 1.386(4)
C18 C21 1.487(3)
C19 C20 1.379(4)
C19 H19 0.9500
C20 H20 0.9500
C22 H22A 0.9800
C22 H22B 0.9800
C22 H22C 0.9800
C23 C24 1.374(4)
C23 C30 1.505(4)
C23 H23 0.9500
C24 C25 1.496(4)
C24 H24 0.9500
C25 C26 1.465(4)
C25 H25A 0.9900
C25 H25B 0.9900
C26 C27 1.505(4)
C26 H26A 0.9900
C26 H26B 0.9900
C27 C28 1.393(4)
C27 H27 0.9500
C28 C29 1.501(4)
C28 H28 0.9500
C29 C30 1.468(5)
C29 H29A 0.9900
C29 H29B 0.9900
C30 H30A 0.9900
C30 H30B 0.9900

loop_
_geom_torsion_atom_site_label_1
_geom_torsion_atom_site_label_2
_geom_torsion_atom_site_label_3
_geom_torsion_atom_site_label_4
_geom_torsion
Rh1 O1 C1 C2 -173.28(17)
Rh1 O1 C1 C6 6.9(4)
O1 C1 C2 C3 177.0(2)
C6 C1 C2 C3 -3.1(4)
C1 C2 C3 C4 1.6(4)
C2 C3 C4 C5 1.1(4)
C3 C4 C5 C6 -2.1(4)
C4 C5 C6 C1 0.5(4)
C4 C5 C6 C7 179.2(3)
O1 C1 C6 C5 -178.1(2)
C2 C1 C6 C5 2.1(4)
O1 C1 C6 C7 3.4(4)
C2 C1 C6 C7 -176.5(2)
C8 N1 C7 C6 176.6(3)
Rh1 N1 C7 C6 -3.5(4)
C5 C6 C7 N1 176.3(3)
C1 C6 C7 N1 -5.1(5)
C7 N1 C8 C13 -91.6(3)
Rh1 N1 C8 C13 88.5(3)
C7 N1 C8 C9 86.8(3)
Rh1 N1 C8 C9 -93.1(3)
C13 C8 C9 C10 0.5(4)
N1 C8 C9 C10 -177.9(3)
C8 C9 C10 C11 0.4(5)
C14 O2 C11 C12 10.0(4)
C14 O2 C11 C10 -170.2(2)
C9 C10 C11 O2 178.8(3)
C9 C10 C11 C12 -1.4(4)
O2 C11 C12 C13 -178.6(2)
C10 C11 C12 C13 1.5(4)
C9 C8 C13 C12 -0.4(4)
N1 C8 C13 C12 178.0(2)
C11 C12 C13 C8 -0.7(4)
C11 O2 C14 C15 -178.7(2)
O2 C14 C15 C20 81.9(3)
O2 C14 C15 C16 -96.8(3)
C20 C15 C16 C17 -0.8(4)
C14 C15 C16 C17 177.9(2)
C15 C16 C17 C18 -1.0(4)
C16 C17 C18 C19 1.9(4)
C16 C17 C18 C21 -179.1(2)
C17 C18 C19 C20 -1.0(4)
C21 C18 C19 C20 180.0(3)
C18 C19 C20 C15 -0.8(4)
C16 C15 C20 C19 1.7(4)
C14 C15 C20 C19 -177.0(3)
C22 O4 C21 O3 -0.1(4)
C22 O4 C21 C18 -179.5(2)
C19 C18 C21 O3 165.0(3)
C17 C18 C21 O3 -14.0(4)
C19 C18 C21 O4 -15.5(4)
C17 C18 C21 O4 165.4(2)
C30 C23 C24 C25 -0.3(4)
Rh1 C23 C24 C25 103.7(3)
C30 C23 C24 Rh1 -104.0(3)
C23 C24 C25 C26 -68.8(5)
Rh1 C24 C25 C26 12.9(5)
C24 C25 C26 C27 -2.7(6)
C25 C26 C27 C28 71.9(4)
C25 C26 C27 Rh1 -9.0(4)
C26 C27 C28 C29 0.5(4)
Rh1 C27 C28 C29 104.7(3)
C26 C27 C28 Rh1 -104.2(3)
C27 C28 C29 C30 -69.2(5)
Rh1 C28 C29 C30 12.4(4)
C28 C29 C30 C23 -2.1(6)
C24 C23 C30 C29 72.4(5)
Rh1 C23 C30 C29 -9.0(5)
